data_2007733
loop_
_publ_author_name
'Ng, Seik Weng'
'Chen, Xiao-Ming'
'Yang, Guang'

_publ_section_title
;
 Metallo-Ligand [Cu^II^(carboxylato)~4~]^2+^ Cores:
 Tetrakis(trimethylammonioacetato-<i>O</i>)copper Diperchlorate and its
 1/1 Complex with Sodium Perchlorate
;
_journal_issue 10
_journal_name_full 'Acta Crystallographica Section C'
_journal_page_first 1389
_journal_page_last 1393
_journal_paper_doi 10.1107/S010827019800523X
_journal_volume 54
_journal_year 1998
_chemical_formula_moiety '[Cu Na (C5 H11 N O2)4 (Cl O4)] (Cl O4)2'
_chemical_formula_sum 'C20 H44 Cl3 Cu N4 Na O20'
_chemical_formula_weight 853.47
_chemical_name_common 'Sodium tetrabetainecopper(II) perchlorate'
_chemical_name_systematic
;
Perchlorato-2\kO-bis(\m-trimethylammonioacetato)-1:2\k^4^O-
bis(trimethylammonioacetato)-1\k^2^O-coppersodium diperchlorate
;
_space_group_IT_number 8
_symmetry_cell_setting monoclinic
_symmetry_space_group_name_Hall 'C -2y'
_symmetry_space_group_name_H-M 'C 1 m 1'
_audit_creation_method SHELXL
_cell_angle_alpha 90.00
_cell_angle_beta 102.626(4)
_cell_angle_gamma 90.00
_cell_formula_units_Z 2
_cell_length_a 12.6528(8)
_cell_length_b 25.8490(10)
_cell_length_c 5.7717(4)
_cell_measurement_reflns_used 25
_cell_measurement_temperature 298(2)
_cell_measurement_theta_max 12.75
_cell_measurement_theta_min 12.25
_cell_volume 1842.06(19)
_computing_cell_refinement 'CELDIM (Enraf Nonius, 1988)'
_computing_data_collection 'CAD-4/PC (Kretschmar, 1994)'
_computing_data_reduction 'XCAD4 (Harms, 1997)'
_computing_molecular_graphics 'ORTEPII (Johnson, 1976)'
_computing_publication_material SHELXL97
_computing_structure_refinement SHELXL97
_computing_structure_solution 'SHELXS97 (Sheldrick, 1997b)'
_diffrn_ambient_temperature 298(2)
_diffrn_measured_fraction_theta_full 0.500
_diffrn_measured_fraction_theta_max 0.500
_diffrn_measurement_device 'Enraf-Nonius CAD-4'
_diffrn_measurement_method '\w scan'
_diffrn_radiation_monochromator graphite
_diffrn_radiation_source 'fine-focus sealed tube'
_diffrn_radiation_type MoK\a
_diffrn_radiation_wavelength 0.71073
_diffrn_reflns_av_R_equivalents 0.000
_diffrn_reflns_av_sigmaI/netI 0.028
_diffrn_reflns_limit_h_max 17
_diffrn_reflns_limit_h_min 0
_diffrn_reflns_limit_k_max 36
_diffrn_reflns_limit_k_min 0
_diffrn_reflns_limit_l_max 7
_diffrn_reflns_limit_l_min -8
_diffrn_reflns_number 2845
_diffrn_reflns_theta_full 29.97
_diffrn_reflns_theta_max 29.97
_diffrn_reflns_theta_min 1.58
_diffrn_standards_decay_% none
_diffrn_standards_interval_time 60
_diffrn_standards_number 3
_exptl_absorpt_coefficient_mu 0.903
_exptl_absorpt_correction_T_max 0.897
_exptl_absorpt_correction_T_min 0.635
_exptl_absorpt_correction_type '\y scan (North et al., 1968)'
_exptl_crystal_colour Blue
_exptl_crystal_density_diffrn 1.539
_exptl_crystal_density_meas ?
_exptl_crystal_description Plate
_exptl_crystal_F_000 886
_exptl_crystal_size_max 0.44
_exptl_crystal_size_mid 0.36
_exptl_crystal_size_min 0.12
_refine_diff_density_max 1.086
_refine_diff_density_min -0.909
_refine_ls_abs_structure_details 'Flack & Schwarzenbach (1988)'
_refine_ls_abs_structure_Flack 0.14(3)
_refine_ls_extinction_coef 0.005(2)
_refine_ls_extinction_method SHELXL97
_refine_ls_goodness_of_fit_ref 1.466
_refine_ls_hydrogen_treatment 'Riding model, U(H) = 1.5U~eq~(C)'
_refine_ls_matrix_type full
_refine_ls_number_parameters 278
_refine_ls_number_reflns 2845
_refine_ls_number_restraints 199
_refine_ls_restrained_S_all 1.532
_refine_ls_R_factor_all 0.085
_refine_ls_R_factor_gt 0.075
_refine_ls_shift/su_max 0.001
_refine_ls_shift/su_mean 0.000
_refine_ls_structure_factor_coef Fsqd
_refine_ls_weighting_details 'w = 1/[\s^2^(Fo^2^)+(0.1P)^2^] where P=(Fo^2^+2Fc^2^)/3'
_refine_ls_weighting_scheme calc
_refine_ls_wR_factor_ref 0.195
_reflns_number_observed 2501
_reflns_number_total 2845
_reflns_observed_criterion I>2sigma(I)
_cod_data_source_file ka1268.cif
_cod_data_source_block II
_cod_depositor_comments
;
The following automatic conversions were performed:
'_symmetry_cell_setting' value 'Monoclinic' changed to 'monoclinic'
according to '/home/saulius/struct/CIF-dictionaries/cif_core.dic'
dictionary named 'cif_core.dic' version 2.4.1 from 2010-06-29.

Automatic conversion script
Id: cif_fix_enum 1527 2010-12-29 10:47:43Z saulius 

The following automatic conversions were performed:

'_symmetry_cell_setting' value 'Monoclinic' changed to 'monoclinic'
according to /home/saulius/struct/CIF-dictionaries/cif_core.dic
dictionary named 'cif_core.dic' version 2.4.1 from 2010-06-29.

Automatic conversion script
Id: cif_fix_values 1715 2011-07-08 13:25:40Z adriana 

The following automatic conversions were performed:

'_exptl_crystal_density_meas' value 'Not measured' was changed to '?'
- the value is perceived as not measured.

Automatic conversion script
Id: cif_fix_values 3008 2015-01-20 13:52:24Z robertas 

The following automatic conversions were performed:

'_refine_ls_weighting_scheme' value 'calc w =
1/[\s^2^(Fo^2^)+(0.1P)^2^] where P=(Fo^2^+2Fc^2^)/3' was changed to
'calc'. New tag '_refine_ls_weighting_details' was created. The value
of the new tag was set to 'w = 1/[\s^2^(Fo^2^)+(0.1P)^2^] where
P=(Fo^2^+2Fc^2^)/3'.

Automatic conversion script
Id: cif_fix_values 3143 2015-03-26 13:38:13Z robertas 
;
_cod_original_cell_volume 1842.1(2)
_cod_original_sg_symbol_H-M 'C m'
_cod_original_formula_sum 'C20 H44 N4 O20 Na Cl3 Cu'
_cod_database_code 2007733

loop_
_symmetry_equiv_pos_as_xyz
'x, y, z'
'x, -y, z'
'x+1/2, y+1/2, z'
'x+1/2, -y+1/2, z'

loop_
_atom_site_label
_atom_site_fract_x
_atom_site_fract_y
_atom_site_fract_z
_atom_site_U_iso_or_equiv
_atom_site_adp_type
_atom_site_calc_flag
_atom_site_refinement_flags
_atom_site_occupancy
_atom_site_disorder_assembly
_atom_site_disorder_group
_atom_site_type_symbol
Cu1 0.00425(8) 0 -0.00210(10) 0.0315(3) Uani d S 1 . . Cu
Cl1 -0.4204(3) 0 0.1119(6) 0.0617(8) Uani d SD 1 . . Cl
Cl2 0.4525(2) 0.24880(10) 0.2326(3) 0.0561(5) Uani d PD 0.67 B 2 Cl
Cl2a 0.4525(2) 0.24880(10) 0.2326(3) 0.0561(5) Uani d PD 0.33 C 3 Cl
Na1 -0.1371(3) 0 0.4030(6) 0.0334(7) Uani d S 1 . . Na
O5 -0.3229(9) 0 0.268(4) 0.180(10) Uani d SD 1 . . O
O6 -0.386(2) 0 -0.113(3) 0.23(2) Uani d SD 1 . . O
O7 -0.4753(8) 0.0444(3) 0.101(3) 0.137(5) Uani d D 1 . . O
O8 0.3701(2) 0.2755(8) 0.288(4) 0.162(5) Uani d PD 0.67 B 2 O
O9 0.441(2) 0.1942(7) 0.268(4) 0.162(5) Uani d PD 0.67 B 2 O
O10 0.449(2) 0.2551(9) -0.014(3) 0.162(5) Uani d PD 0.67 B 2 O
O11 0.556(2) 0.2606(8) 0.358(4) 0.162(5) Uani d PD 0.67 B 2 O
O8a 0.336(3) 0.259(2) 0.133(7) 0.21(2) Uani d PD 0.33 C 3 O
O9a 0.521(4) 0.283(2) 0.129(7) 0.21(2) Uani d PD 0.33 C 3 O
O10a 0.475(4) 0.1940(10) 0.174(6) 0.21(2) Uani d PD 0.33 C 3 O
O11a 0.475(4) 0.2530(10) 0.493(6) 0.21(2) Uani d PD 0.33 C 3 O
O1a 0.097(2) 0.0584(9) -0.045(3) 0.040(4) Uani d PU 0.50 A -1 O
O2a 0.2600(10) 0.0300(10) 0.157(4) 0.122(9) Uani d PU 0.50 A -1 O
N1a 0.200(2) 0.1341(6) -0.283(3) 0.043(5) Uani d PDU 0.50 A -1 N
C1a 0.2040(10) 0.0585(6) 0.007(3) 0.048(3) Uani d PDU 0.50 A -1 C
C2a 0.2680(10) 0.0954(9) -0.117(4) 0.069(6) Uani d PDU 0.50 A -1 C
C3a 0.121(2) 0.1065(8) -0.477(4) 0.077(6) Uani d PDU 0.50 A -1 C
C4a 0.142(2) 0.1689(8) -0.147(4) 0.077(6) Uani d PDU 0.50 A -1 C
C5a 0.274(2) 0.1672(8) -0.396(4) 0.077(6) Uani d PDU 0.50 A -1 C
O1b 0.093(2) -0.0489(9) -0.129(4) 0.052(5) Uani d PU 0.50 . -1 O
O2b 0.0480(10) -0.0157(4) -0.490(2) 0.050(3) Uani d PU 0.50 . -1 O
N1b 0.2190(10) -0.1257(6) -0.289(3) 0.041(5) Uani d PDU 0.50 . -1 N
C1b 0.0890(10) -0.0477(5) -0.347(2) 0.037(2) Uani d PDU 0.50 . -1 C
C2b 0.1520(10) -0.0873(7) -0.463(3) 0.057(5) Uani d PDU 0.50 . -1 C
C3b 0.306(2) -0.0990(9) -0.104(4) 0.063(4) Uani d PDU 0.50 . -1 C
C4b 0.147(2) -0.1607(8) -0.177(5) 0.063(4) Uani d PDU 0.50 . -1 C
C5b 0.275(2) -0.1597(8) -0.449(4) 0.063(4) Uani d PDU 0.50 . -1 C
O3 -0.0950(4) 0.0517(2) 0.0708(9) 0.0380(10) Uani d . 1 . . O
O4 -0.1531(5) 0.0644(2) -0.3183(9) 0.0480(10) Uani d . 1 . . O
N2 -0.3011(5) 0.1432(2) -0.2340(9) 0.0360(10) Uani d . 1 . . N
C6 -0.1532(5) 0.0734(3) -0.1100(10) 0.0340(10) Uani d . 1 . . C
C7 -0.2296(6) 0.1133(3) -0.0400(10) 0.0360(10) Uani d . 1 . . C
C8 -0.3769(7) 0.1067(4) -0.393(2) 0.059(2) Uani d . 1 . . C
C9 -0.2389(8) 0.1731(3) -0.376(2) 0.053(2) Uani d . 1 . . C
C10 -0.3687(9) 0.1782(4) -0.119(2) 0.062(2) Uani d . 1 . . C
H2a1 0.3194 0.1143 0.0029 0.103 Uiso calc PR 0.50 A -1 H
H2a2 0.3096 0.0751 -0.2073 0.103 Uiso calc PR 0.50 A -1 H
H3a1 0.1603 0.0844 -0.5622 0.116 Uiso calc PR 0.50 A -1 H
H3a2 0.0806 0.1314 -0.5839 0.116 Uiso calc PR 0.50 A -1 H
H3a3 0.0725 0.0860 -0.4084 0.116 Uiso calc PR 0.50 A -1 H
H4a1 0.1937 0.1858 -0.0238 0.116 Uiso calc PR 0.50 A -1 H
H4a2 0.0926 0.1491 -0.0782 0.116 Uiso calc PR 0.50 A -1 H
H4a3 0.1024 0.1945 -0.2522 0.116 Uiso calc PR 0.50 A -1 H
H5a1 0.3118 0.1456 -0.4860 0.116 Uiso calc PR 0.50 A -1 H
H5a2 0.3249 0.1848 -0.2744 0.116 Uiso calc PR 0.50 A -1 H
H5a3 0.2313 0.1922 -0.4998 0.116 Uiso calc PR 0.50 A -1 H
H2b1 0.1004 -0.1064 -0.5817 0.086 Uiso calc PR 0.50 . -1 H
H2b2 0.1995 -0.0688 -0.5444 0.086 Uiso calc PR 0.50 . -1 H
H3b1 0.3487 -0.0772 -0.1813 0.095 Uiso calc PR 0.50 . -1 H
H3b2 0.3512 -0.1247 -0.0109 0.095 Uiso calc PR 0.50 . -1 H
H3b3 0.2720 -0.0784 -0.0017 0.095 Uiso calc PR 0.50 . -1 H
H4b1 0.0927 -0.1761 -0.2998 0.095 Uiso calc PR 0.50 . -1 H
H4b2 0.1132 -0.1407 -0.0739 0.095 Uiso calc PR 0.50 . -1 H
H4b3 0.1907 -0.1874 -0.0876 0.095 Uiso calc PR 0.50 . -1 H
H5b1 0.3214 -0.1384 -0.5204 0.095 Uiso calc PR 0.50 . -1 H
H5b2 0.2214 -0.1757 -0.5705 0.095 Uiso calc PR 0.50 . -1 H
H5b3 0.3178 -0.1859 -0.3535 0.095 Uiso calc PR 0.50 . -1 H
H7a -0.2755 0.0955 0.0484 0.054 Uiso calc R 1 . . H
H7b -0.1860 0.1378 0.0670 0.054 Uiso calc R 1 . . H
H8a -0.4172 0.0873 -0.2993 0.088 Uiso calc R 1 . . H
H8b -0.3359 0.0835 -0.4685 0.088 Uiso calc R 1 . . H
H8c -0.4261 0.1262 -0.5110 0.088 Uiso calc R 1 . . H
H9a -0.2879 0.1917 -0.4977 0.079 Uiso calc R 1 . . H
H9b -0.1958 0.1500 -0.4467 0.079 Uiso calc R 1 . . H
H9c -0.1925 0.1971 -0.2745 0.079 Uiso calc R 1 . . H
H10a -0.4086 0.1579 -0.0281 0.093 Uiso calc R 1 . . H
H10b -0.4183 0.1970 -0.2395 0.093 Uiso calc R 1 . . H
H10c -0.3226 0.2021 -0.0166 0.093 Uiso calc R 1 . . H

loop_
_atom_site_aniso_label
_atom_site_aniso_U_11
_atom_site_aniso_U_22
_atom_site_aniso_U_33
_atom_site_aniso_U_12
_atom_site_aniso_U_13
_atom_site_aniso_U_23
Cu1 0.0290(5) 0.0321(5) 0.0349(5) 0 0.0104(4) 0
Cl1 0.059(2) 0.051(2) 0.065(2) 0 -0.0100(10) 0
Cl2 0.0580(10) 0.0590(10) 0.0490(10) 0.0118(9) 0.0079(9) 0.0035(8)
Cl2a 0.0580(10) 0.0590(10) 0.0490(10) 0.0118(9) 0.0079(9) 0.0035(8)
Na1 0.039(2) 0.039(2) 0.0240(10) 0 0.0100(10) 0
O5 0.049(7) 0.100(10) 0.35(4) 0 -0.050(10) 0
O6 0.53(7) 0.100(10) 0.110(10) 0 0.15(3) 0
O7 0.097(8) 0.103(8) 0.20(2) 0.052(7) -0.001(8) 0.004(8)
O8 0.150(10) 0.190(10) 0.140(9) 0.055(9) 0.030(8) 0.031(9)
O9 0.150(10) 0.190(10) 0.140(9) 0.055(9) 0.030(8) 0.031(9)
O10 0.150(10) 0.190(10) 0.140(9) 0.055(9) 0.030(8) 0.031(9)
O11 0.150(10) 0.190(10) 0.140(9) 0.055(9) 0.030(8) 0.031(9)
O8a 0.38(6) 0.13(2) 0.15(2) -0.04(3) 0.11(3) -0.08(2)
O9a 0.38(6) 0.13(2) 0.15(2) -0.04(3) 0.11(3) -0.08(2)
O10a 0.38(6) 0.13(2) 0.15(2) -0.04(3) 0.11(3) -0.08(2)
O11a 0.38(6) 0.13(2) 0.15(2) -0.04(3) 0.11(3) -0.08(2)
O1a 0.038(6) 0.035(7) 0.060(10) 0.003(5) 0.026(8) 0.005(7)
O2a 0.060(10) 0.15(2) 0.15(2) 0.020(10) 0.010(10) 0.09(2)
N1a 0.050(10) 0.032(8) 0.050(10) -0.010(7) 0.026(8) -0.011(7)
C1a 0.036(6) 0.063(9) 0.047(7) -0.001(6) 0.010(6) 0.019(7)
C2a 0.050(10) 0.10(2) 0.060(10) -0.010(10) 0.020(10) 0.000(10)
C3a 0.110(10) 0.068(9) 0.070(8) -0.054(9) 0.057(9) -0.033(7)
C4a 0.110(10) 0.068(9) 0.070(8) -0.054(9) 0.057(9) -0.033(7)
C5a 0.110(10) 0.068(9) 0.070(8) -0.054(9) 0.057(9) -0.033(7)
O1b 0.057(8) 0.040(10) 0.060(10) 0.005(7) 0.030(10) -0.015(9)
O2b 0.043(5) 0.042(6) 0.066(6) 0.006(4) 0.012(5) -0.011(4)
N1b 0.051(9) 0.031(7) 0.042(8) 0.002(7) 0.013(7) 0.005(6)
C1b 0.033(6) 0.035(6) 0.043(6) 0.005(5) 0.011(5) -0.005(5)
C2b 0.053(9) 0.060(10) 0.067(11) 0.026(9) 0.027(8) 0.006(9)
C3b 0.077(9) 0.049(6) 0.064(8) 0.007(6) 0.016(7) 0.002(6)
C4b 0.077(9) 0.049(6) 0.064(8) 0.007(6) 0.016(7) 0.002(6)
C5b 0.077(9) 0.049(6) 0.064(8) 0.007(6) 0.016(7) 0.002(6)
O3 0.040(3) 0.036(3) 0.040(2) 0.008(2) 0.015(2) 0.012(2)
O4 0.060(3) 0.049(3) 0.036(2) 0.012(2) 0.015(2) -0.012(2)
N2 0.046(3) 0.032(2) 0.030(2) 0.009(2) 0.007(2) -0.001(2)
C6 0.036(3) 0.032(3) 0.036(3) 0.001(2) 0.012(2) -0.003(2)
C7 0.047(3) 0.035(3) 0.026(2) 0.007(3) 0.009(2) -0.001(2)
C8 0.053(4) 0.055(4) 0.058(5) -0.001(4) -0.011(4) -0.011(4)
C9 0.071(5) 0.039(4) 0.049(4) -0.004(3) 0.014(4) 0.013(3)
C10 0.076(6) 0.054(5) 0.058(5) 0.028(5) 0.023(4) -0.002(4)

loop_
_atom_type_symbol
_atom_type_description
_atom_type_scat_dispersion_real
_atom_type_scat_dispersion_imag
_atom_type_scat_source
C C 0.0033 0.0016 'International Tables Vol C Tables 4.2.6.8 and 6.1.1.4'
H H 0.0000 0.0000 'International Tables Vol C Tables 4.2.6.8 and 6.1.1.4'
N N 0.0061 0.0033 'International Tables Vol C Tables 4.2.6.8 and 6.1.1.4'
O O 0.0106 0.0060 'International Tables Vol C Tables 4.2.6.8 and 6.1.1.4'
Na Na 0.0362 0.0249 'International Tables Vol C Tables 4.2.6.8 and 6.1.1.4'
Cl Cl 0.1484 0.1585 'International Tables Vol C Tables 4.2.6.8 and 6.1.1.4'
Cu Cu 0.3201 1.2651 'International Tables Vol C Tables 4.2.6.8 and 6.1.1.4'

loop_
_geom_angle_atom_site_label_1
_geom_angle_atom_site_label_2
_geom_angle_atom_site_label_3
_geom_angle_site_symmetry_1
_geom_angle_site_symmetry_3
_geom_angle
_geom_angle_publ_flag
O1a Cu1 O1b . . 92.4(6) yes
O1a Cu1 O3 . . 86.1(6) yes
O1a Cu1 O3 . 2 172.2(5) yes
O1b Cu1 O3 . . 170.5(6) yes
O1b Cu1 O3 . 2 95.0(7) yes
O3 Cu1 O3 . 2 87.0(3) yes
O2b Na1 O3 2_556 . 74.8(3) yes
O2b Na1 O3 2_556 2 85.7(3) yes
O2b Na1 O4 2_556 1_556 85.9(3) yes
O2b Na1 O4 2_556 2_556 100.1(3) yes
O2b Na1 O5 2_556 . 169.2(3) yes
O3 Na1 O3 . 2 65.0(3) yes
O3 Na1 O4 . 1_556 102.2(2) yes
O3 Na1 O4 . 2_556 166.2(2) yes
O3 Na1 O5 . . 96.5(5) yes
O3 Na1 O4 2 1_556 166.2(2) yes
O3 Na1 O4 2 2_556 102.2(2) yes
O3 Na1 O5 2 . 96.5(5) yes
O4 Na1 O4 1_556 2_556 90.0(3) yes
O4 Na1 O5 1_556 . 89.8(5) yes
O4 Na1 O5 2_556 . 89.8(5) yes
C1a O1a Cu1 . . 126(2) ?
C4a N1a C3a . . 111.0(10) ?
C4a N1a C2a . . 110.0(10) ?
C3A N1a C2a . . 111.0(10) ?
C4a N1a C5a . . 108.0(10) ?
C3a N1a C5a . . 109.0(10) ?
C2a N1a C5a . . 109.0(10) ?
O2a C1a O1a . . 124(2) ?
O2a C1a C2a . . 115.0(10) ?
O1a C1a C2a . . 121(2) ?
N1a C2a C1a . . 115.0(10) ?
C1b O1b Cu1 . . 118(2) ?
C1b O2b Na1 . 1_554 124.0(10) ?
C4b N1b C3b . . 112.0(10) ?
C4b N1b C2b . . 111.0(10) ?
C3b N1b C2b . . 112.0(10) ?
C4b N1b C5b . . 108.0(10) ?
C3b N1b C5b . . 109.0(10) ?
C2b N1b C5b . . 104.0(10) ?
O2b C1b O1b . . 129(2) ?
O2b C1b C2b . . 110.0(10) ?
O1b C1b C2b . . 121(2) ?
N1b C2b C1b . . 114.0(10) ?
C6 O3 Cu1 . . 114.3(4) ?
C6 O3 Na1 . . 133.5(4) ?
Cu1 O3 Na1 . . 93.1(2) ?
C6 O4 Na1 . 1_554 145.5(5) ?
C9 N2 C7 . . 112.2(6) ?
C9 N2 C10 . . 110.8(6) ?
C7 N2 C10 . . 107.1(5) ?
C9 N2 C8 . . 109.8(6) ?
C7 N2 C8 . . 109.5(6) ?
C10 N2 C8 . . 107.3(7) ?
O3 C6 O4 . . 126.8(7) ?
O4 C6 C7 . . 121.7(6) ?
O3 C6 C7 . . 111.5(5) ?
N2 C7 C6 . . 117.8(5) ?
O5 Cl1 O6 . . 101.0(10) ?
O5 Cl1 O7 . . 114.8(6) ?
O5 Cl1 O7 . 2 114.8(6) ?
O6 Cl1 O7 . . 102.2(7) ?
O6 Cl1 O7 . 2 102.2(7) ?
O7 Cl1 O7 . 2 118.3(9) ?
Cl1 O5 Na1 . . 159(2) ?
O8 Cl2 O9 . . 111.0(10) ?
O8 Cl2 O10 . . 109.0(10) ?
O9 Cl2 O10 . . 106.0(10) ?
O8 Cl2 O11 . . 117.0(10) ?
O9 Cl2 O11 . . 105.0(10) ?
O10 Cl2 O11 . . 108.0(10) ?

loop_
_geom_bond_atom_site_label_1
_geom_bond_atom_site_label_2
_geom_bond_site_symmetry_2
_geom_bond_distance
_geom_bond_publ_flag
Cu1 O1a . 1.96(2) yes
Cu1 O1b . 1.94(2) yes
Cu1 O3 . 1.942(5) yes
Cu1 O3 2 1.942(5) yes
Cu1 Na1 . 3.239(3) no
Cu1 Na1 1_554 3.508(3) no
Na1 O2b 2_556 2.330(10) yes
Na1 O3 . 2.489(6) yes
Na1 O3 2 2.489(6) yes
Na1 O4 1_556 2.354(5) yes
Na1 O4 2_556 2.354(5) yes
Na1 O5 . 2.310(10) yes
O1a C1a . 1.32(3) ?
O2a C1a . 1.24(2) ?
N1a C4a . 1.49(2) ?
N1a C3a . 1.50(2) ?
N1a C2a . 1.520(10) ?
N1a C5a . 1.52(2) ?
C1a C2a . 1.530(10) ?
O1b C1b . 1.25(2) ?
O2b C1b . 1.21(2) ?
N1b C4b . 1.52(2) ?
N1b C3b . 1.52(2) ?
N1b C2b . 1.530(10) ?
N1b C5b . 1.55(2) ?
C1b C2b . 1.530(10) ?
O3 C6 . 1.270(9) ?
O4 C6 . 1.223(8) ?
N2 C7 . 1.491(8) ?
N2 C8 . 1.504(9) ?
N2 C9 . 1.471(9) ?
N2 C10 . 1.496(9) ?
C6 C7 . 1.527(9) ?
Cl1 O5 . 1.360(10) ?
Cl1 O6 . 1.460(10) ?
Cl1 O7 . 1.340(10) ?
Cl1 O7 2 1.340(10) ?
Cl2 O8 . 1.34(2) ?
Cl2 O9 . 1.44(2) ?
Cl2 O10 . 1.42(2) ?
Cl2 O11 . 1.39(2) ?
